data_8100784
loop_
_publ_author_name
'Ho, S. Y.'
'Tiekink, E. R. T.'

_publ_section_title
;
Crystal structure of chloro[tris(2-furyl)phosphine]gold(I), (C~4~H~3~O)
~3~PAuCl
;
_journal_issue 4
_journal_name_full 'Zeitschrift f\"ur Kristallographie - New Crystal Structures'
_journal_page_first 591
_journal_page_last 592
_journal_volume 217
_journal_year 2002
_chemical_formula_structural 'C12 H9 Au Cl O3 P'
_chemical_formula_sum 'C12 H9 Au Cl O3 P'
_chemical_formula_weight 464.58
_space_group_IT_number 14
_symmetry_cell_setting monoclinic
_symmetry_space_group_name_Hall '-P 2yn'
_symmetry_space_group_name_H-M 'P 1 21/n 1'
_cell_angle_alpha 90
_cell_angle_beta 92.155(3)
_cell_angle_gamma 90
_cell_formula_units_Z 4
_cell_length_a 9.7480(14)
_cell_length_b 12.4799(17)
_cell_length_c 11.1389(15)
_cell_measurement_temperature 183(2)
_cell_volume 1354.1(3)
_diffrn_ambient_temperature 183(2)
_exptl_crystal_density_diffrn 2.279
_cod_original_sg_symbol_H-M 'P 21/n'
_cod_original_formula_sum 'C12 H9 Au1 Cl1 O3 P1'
_cod_database_code 8100784

loop_
_symmetry_equiv_pos_as_xyz
'x, y, z'
'-x+1/2, y+1/2, -z+1/2'
'-x, -y, -z'
'x-1/2, -y-1/2, z-1/2'

loop_
_atom_site_label
_atom_site_type_symbol
_atom_site_fract_x
_atom_site_fract_y
_atom_site_fract_z
_atom_site_U_iso_or_equiv
_atom_site_adp_type
_atom_site_occupancy
_atom_site_symmetry_multiplicity
_atom_site_calc_flag
_atom_site_refinement_flags
_atom_site_disorder_assembly
_atom_site_disorder_group
Au Au 0.19309(3) 0.038150(15) 0.41103(2) 0.01769(9) Uani 1 4 d . . .
Cl Cl 0.1715(2) -0.04598(12) 0.59084(15) 0.0281(4) Uani 1 4 d . . .
P P 0.22105(17) 0.11967(11) 0.23736(13) 0.0160(3) Uani 1 4 d . . .
O1 O 0.2080(8) 0.0683(5) -0.0016(5) 0.0398(15) Uani 1 4 d . . .
O2 O 0.1078(6) 0.2834(4) 0.1052(5) 0.0345(12) Uani 1 4 d . . .
O3 O 0.4787(6) 0.1719(5) 0.3172(6) 0.0411(15) Uani 1 4 d . . .
C1 C 0.1968(8) 0.0314(4) 0.1131(6) 0.0190(13) Uani 1 4 d . . .
C2 C 0.1656(9) -0.0750(7) 0.1131(7) 0.0324(16) Uani 1 4 d . . .
H2 H 0.1512 -0.1190 0.1811 0.039 Uiso 1 4 calc R . .
C3 C 0.1592(10) -0.1063(7) -0.0096(8) 0.041(2) Uani 1 4 d . . .
H3 H 0.1393 -0.1760 -0.0400 0.050 Uiso 1 4 calc R . .
C4 C 0.1865(11) -0.0191(9) -0.0740(8) 0.047(3) Uani 1 4 d . . .
H4 H 0.1905 -0.0180 -0.1591 0.056 Uiso 1 4 calc R . .
C5 C 0.1052(7) 0.2284(5) 0.2129(6) 0.0217(12) Uani 1 4 d . . .
C6 C 0.0139(10) 0.2735(7) 0.2849(9) 0.0413(19) Uani 1 4 d . . .
H6 H -0.0092 0.2510 0.3630 0.050 Uiso 1 4 calc R . .
C7 C -0.0414(11) 0.3633(7) 0.2179(10) 0.047(2) Uani 1 4 d . . .
H7 H -0.1084 0.4124 0.2444 0.056 Uiso 1 4 calc R . .
C8 C 0.0174(10) 0.3653(5) 0.1134(9) 0.041(2) Uani 1 4 d . . .
H8 H -0.0010 0.4169 0.0522 0.050 Uiso 1 4 calc R . .
C9 C 0.3861(7) 0.1788(4) 0.2227(5) 0.0172(11) Uani 1 4 d . . .
C10 C 0.4369(9) 0.2396(6) 0.1353(7) 0.0351(17) Uani 1 4 d . . .
H10 H 0.3924 0.2590 0.0611 0.042 Uiso 1 4 calc R . .
C11 C 0.5738(9) 0.2694(6) 0.1780(8) 0.0382(18) Uani 1 4 d . . .
H11 H 0.6384 0.3106 0.1360 0.046 Uiso 1 4 calc R . .
C12 C 0.5913(9) 0.2282(7) 0.2865(9) 0.042(2) Uani 1 4 d . . .
H12 H 0.6718 0.2368 0.3365 0.050 Uiso 1 4 calc R . .

loop_
_atom_site_aniso_label
_atom_site_aniso_U_11
_atom_site_aniso_U_22
_atom_site_aniso_U_33
_atom_site_aniso_U_23
_atom_site_aniso_U_13
_atom_site_aniso_U_12
Au 0.02303(14) 0.01893(14) 0.01104(12) 0.00315(7) -0.00036(9) -0.00004(8)
Cl 0.0424(11) 0.0285(9) 0.0132(7) 0.0056(5) -0.0009(7) -0.0026(7)
P 0.0200(7) 0.0172(7) 0.0107(6) 0.0032(5) -0.0008(5) 0.0002(6)
O1 0.063(4) 0.038(3) 0.018(2) 0.000(2) -0.002(3) -0.024(3)
O2 0.036(3) 0.031(3) 0.036(3) 0.016(2) 0.000(2) 0.003(2)
O3 0.031(3) 0.046(3) 0.045(3) 0.024(3) -0.018(3) -0.010(3)
C1 0.024(3) 0.021(3) 0.012(3) 0.001(2) -0.004(2) -0.005(2)
C2 0.036(4) 0.029(3) 0.032(4) 0.000(3) 0.002(3) -0.007(3)
C3 0.047(5) 0.039(4) 0.038(4) -0.018(3) 0.001(4) -0.004(4)
C4 0.053(6) 0.067(6) 0.020(4) -0.017(4) 0.011(4) -0.027(5)
C5 0.025(3) 0.018(3) 0.022(3) 0.005(2) -0.001(3) -0.003(2)
C6 0.039(5) 0.039(4) 0.046(5) 0.006(4) 0.004(4) 0.010(4)
C7 0.041(5) 0.038(5) 0.061(6) 0.003(4) -0.004(5) 0.016(4)
C8 0.042(5) 0.017(3) 0.064(6) 0.013(3) -0.017(5) 0.001(3)
C9 0.019(3) 0.017(3) 0.015(2) 0.002(2) 0.000(2) -0.001(2)
C10 0.038(4) 0.047(4) 0.021(3) 0.009(3) 0.001(3) -0.009(4)
C11 0.035(4) 0.040(4) 0.041(4) 0.005(3) 0.013(4) -0.013(4)
C12 0.022(4) 0.044(4) 0.059(6) 0.014(4) -0.010(4) -0.008(3)

loop_
_geom_bond_atom_site_label_1
_geom_bond_atom_site_label_2
_geom_bond_distance
_geom_bond_site_symmetry_2
_geom_bond_publ_flag
Au P 2.2116(14) . ?
Au Cl 2.2781(16) . ?
P C5 1.780(7) . ?
P C1 1.778(7) . ?
P C9 1.783(6) . ?
O1 C1 1.367(9) . ?
O1 C4 1.368(10) . ?
O2 C8 1.354(10) . ?
O2 C5 1.383(8) . ?
O3 C9 1.364(8) . ?
O3 C12 1.358(10) . ?
C1 C2 1.362(10) . ?
C2 C3 1.421(11) . ?
C2 H2 0.9500 . ?
C3 C4 1.336(14) . ?
C3 H3 0.9500 . ?
C4 H4 0.9500 . ?
C5 C6 1.344(12) . ?
C6 C7 1.440(13) . ?
C6 H6 0.9500 . ?
C7 C8 1.318(16) . ?
C7 H7 0.9500 . ?
C8 H8 0.9500 . ?
C9 C10 1.344(9) . ?
C10 C11 1.448(12) . ?
C10 H10 0.9500 . ?
C11 C12 1.319(13) . ?
C11 H11 0.9500 . ?
C12 H12 0.9500 . ?
